data_1548605
loop_
_publ_author_name
'Yu-Qiang Zhou'
'Nai-Xing Wang'
'Yalan Xing'
'Yan-Jing Wang'
'Xiao-Wei Hong'
'Jia-Xiang Zhang'
'Dong-Dong Chen'
'Jing-Bo Geng'
'Yanfeng Dang'
'Zhi-Xiang Wang'

_publ_section_title
;
 Stable acyclic aliphatic solid enols: synthesis, characterization, X-ray
 structure analysis and calculations
;
_journal_name_full 'Scientific Reports'
_journal_page_first 1058
_journal_paper_doi 10.1038/srep01058
_journal_volume 3
_journal_year 2013
_chemical_formula_sum 'C11 H18 N2 O6'
_chemical_formula_weight 274.27
_space_group_IT_number 2
_symmetry_cell_setting triclinic
_symmetry_Int_Tables_number 2
_symmetry_space_group_name_Hall '-P 1'
_symmetry_space_group_name_H-M 'P -1'
_cell_angle_alpha 80.33(3)
_cell_angle_beta 72.94(3)
_cell_angle_gamma 67.07(3)
_cell_formula_units_Z 2
_cell_length_a 8.6838(17)
_cell_length_b 8.8343(18)
_cell_length_c 10.114(2)
_cell_volume 681.9(3)
_diffrn_ambient_temperature 173
_diffrn_radiation_probe x-ray
_diffrn_radiation_type MoK\a
_diffrn_radiation_wavelength 0.71073
_exptl_absorpt_coefficient_mu 0.109
_exptl_crystal_density_diffrn 1.336
_exptl_crystal_F_000 292
_refine_ls_goodness_of_fit_ref 1.157
_refine_ls_number_parameters 176
_refine_ls_number_reflns 3131
_refine_ls_R_factor_all 0.0736
_refine_ls_R_factor_gt 0.0653
_refine_ls_wR_factor_gt 0.1665
_refine_ls_wR_factor_ref 0.1736
_cod_data_source_file Sci-Rep-2013-3-1058-2.cif
_cod_data_source_block 2
_cod_original_cell_volume 681.9(2)
_cod_database_code 1548605

loop_
_space_group_symop_id
_space_group_symop_operation_xyz
1 x,y,z
2 -x,-y,-z

loop_
_atom_site_label
_atom_site_type_symbol
_atom_site_thermal_displace_type
_atom_site_fract_x
_atom_site_fract_y
_atom_site_fract_z
_atom_site_occupancy
_atom_site_U_iso_or_equiv
_atom_site_calc_flag
_atom_site_refinement_flags
_atom_site_disorder_assembly
_atom_site_disorder_group
O1 O Uiso -0.0225(2) -0.1849(2) 0.9697(2) 1.000 0.0380(10) . . . .
O2 O Uiso 0.2490(2) -0.2000(2) 1.02160(10) 1.000 0.0400(10) . . . .
O3 O Uiso 0.0933(2) 0.1926(2) 0.69360(10) 1.000 0.0320(10) . . . .
O4 O Uiso 0.2795(2) 0.1230(2) 0.48380(10) 1.000 0.0330(10) . . . .
O5 O Uiso 0.2324(2) -0.2399(2) 0.4697(2) 1.000 0.0410(10) . . . .
O6 O Uiso 0.5215(2) -0.3091(2) 0.38030(10) 1.000 0.0370(10) . . . .
N1 N Uiso 0.2640(2) -0.0709(2) 0.6608(2) 1.000 0.0280(10) . . . .
N2 N Uiso 0.4037(2) -0.1889(2) 0.5789(2) 1.000 0.0300(10) . . . .
C1 C Uiso -0.0780(3) -0.0987(3) 0.7487(2) 1.000 0.0390(10) . . . .
C2 C Uiso 0.0389(3) -0.1365(2) 0.8409(2) 1.000 0.0300(10) . . . .
C3 C Uiso 0.1978(2) -0.1200(2) 0.8015(2) 1.000 0.0270(10) . . . .
C4 C Uiso 0.2976(3) -0.1472(2) 0.8991(2) 1.000 0.0310(10) . . . .
C5 C Uiso 0.4607(3) -0.1112(3) 0.8574(2) 1.000 0.0430(10) . . . .
C6 C Uiso 0.2161(2) 0.0864(2) 0.6036(2) 1.000 0.0280(10) . . . .
C7 C Uiso 0.0306(3) 0.3608(2) 0.6347(2) 1.000 0.0350(10) . . . .
C8 C Uiso -0.1058(3) 0.4647(3) 0.7472(2) 1.000 0.0420(10) . . . .
C9 C Uiso 0.3707(3) -0.2436(2) 0.4741(2) 1.000 0.0310(10) . . . .
C10 C Uiso 0.5098(3) -0.3782(3) 0.2646(2) 1.000 0.0420(10) . . . .
C11 C Uiso 0.6851(3) -0.4280(3) 0.1656(3) 1.000 0.0510(10) . . . .

loop_
_geom_angle_atom_site_label_1
_geom_angle_atom_site_label_2
_geom_angle_atom_site_label_3
_geom_angle
_geom_angle_site_symmetry_1
_geom_angle_site_symmetry_2
_geom_angle_site_symmetry_3
_geom_angle_publ_flag
C6 O3 C7 113.97(14) . . . yes
C9 O6 C10 115.1(2) . . . yes
N2 N1 C3 117.91(16) . . . yes
N2 N1 C6 116.28(18) . . . yes
C3 N1 C6 125.34(17) . . . yes
N1 N2 C9 116.73(19) . . . yes
O1 C2 C1 114.7(2) . . . yes
O1 C2 C3 120.6(2) . . . yes
C1 C2 C3 124.69(19) . . . no
N1 C3 C2 119.85(18) . . . yes
N1 C3 C4 118.74(18) . . . yes
C2 C3 C4 121.40(19) . . . no
O2 C4 C3 120.7(2) . . . yes
O2 C4 C5 119.0(2) . . . yes
C3 C4 C5 120.38(18) . . . no
O3 C6 O4 124.99(17) . . . yes
O3 C6 N1 112.01(17) . . . yes
O4 C6 N1 123.01(18) . . . yes
O3 C7 C8 107.79(16) . . . yes
O5 C9 O6 125.7(2) . . . yes
O5 C9 N2 126.0(2) . . . yes
O6 C9 N2 108.2(2) . . . yes
O6 C10 C11 107.0(2) . . . yes

loop_
_geom_bond_atom_site_label_1
_geom_bond_atom_site_label_2
_geom_bond_distance
_geom_bond_site_symmetry_1
_geom_bond_site_symmetry_2
_geom_bond_publ_flag
O1 C2 1.322(3) . . yes
O2 C4 1.258(2) . . yes
O3 C6 1.336(2) . . yes
O3 C7 1.457(2) . . yes
O4 C6 1.221(2) . . yes
O5 C9 1.202(3) . . yes
O6 C9 1.347(3) . . yes
O6 C10 1.453(3) . . yes
N1 N2 1.400(3) . . yes
N1 C3 1.432(3) . . yes
N1 C6 1.364(2) . . yes
N2 C9 1.377(3) . . yes
C1 C2 1.483(4) . . no
C2 C3 1.378(3) . . no
C3 C4 1.429(3) . . no
C4 C5 1.497(4) . . no
C7 C8 1.501(3) . . no
C10 C11 1.498(4) . . no

loop_
_geom_torsion_atom_site_label_1
_geom_torsion_atom_site_label_2
_geom_torsion_atom_site_label_3
_geom_torsion_atom_site_label_4
_geom_torsion
_geom_torsion_site_symmetry_1
_geom_torsion_site_symmetry_2
_geom_torsion_site_symmetry_3
_geom_torsion_site_symmetry_4
_geom_torsion_publ_flag
C7 O3 C6 O4 3.3(3) . . . . no
C7 O3 C6 N1 -176.52(19) . . . . no
C6 O3 C7 C8 179.9(2) . . . . no
C10 O6 C9 O5 0.8(3) . . . . no
C10 O6 C9 N2 177.95(16) . . . . no
C9 O6 C10 C11 174.20(17) . . . . no
C3 N1 N2 C9 110.3(2) . . . . no
C6 N1 N2 C9 -77.1(2) . . . . no
N2 N1 C3 C2 -109.1(2) . . . . no
N2 N1 C3 C4 72.4(2) . . . . no
C6 N1 C3 C2 79.1(3) . . . . no
C6 N1 C3 C4 -99.5(2) . . . . no
N2 N1 C6 O3 -174.03(18) . . . . no
N2 N1 C6 O4 6.1(3) . . . . no
C3 N1 C6 O3 -2.1(3) . . . . no
C3 N1 C6 O4 178.1(2) . . . . no
N1 N2 C9 O5 -23.4(3) . . . . no
N1 N2 C9 O6 159.43(16) . . . . no
O1 C2 C3 N1 178.64(16) . . . . no
O1 C2 C3 C4 -2.8(3) . . . . no
C1 C2 C3 N1 -3.2(3) . . . . no
C1 C2 C3 C4 175.28(18) . . . . no
N1 C3 C4 O2 -175.68(17) . . . . no
N1 C3 C4 C5 5.1(3) . . . . no
C2 C3 C4 O2 5.8(3) . . . . no
C2 C3 C4 C5 -173.45(18) . . . . no
